data_4038047
loop_
_publ_author_name
'Emenike, Bright U.'
'Dhami, Simran S.'

_publ_section_title
;
 Determining the Ionization Constants of Organic Acids Using Fluorine
 Gauche Effects.
;
_journal_issue 7
_journal_name_full 'The Journal of organic chemistry'
_journal_page_first 4896
_journal_page_last 4900
_journal_paper_doi 10.1021/acs.joc.0c00062
_journal_volume 85
_journal_year 2020
_chemical_formula_sum 'C9 H12 F N O2 S'
_chemical_formula_weight 217.26
_space_group_crystal_system monoclinic
_space_group_IT_number 14
_space_group_name_Hall '-P 2yn'
_space_group_name_H-M_alt 'P 1 21/n 1'
_atom_sites_solution_hydrogens mixed
_atom_sites_solution_primary direct
_atom_sites_solution_secondary difmap
_audit_creation_method SHELXL-2013
_cell_angle_alpha 90
_cell_angle_beta 92.943(3)
_cell_angle_gamma 90
_cell_formula_units_Z 4
_cell_length_a 5.8237(3)
_cell_length_b 8.8525(4)
_cell_length_c 19.1618(10)
_cell_measurement_reflns_used 9713
_cell_measurement_temperature 100(2)
_cell_measurement_theta_max 30.54
_cell_measurement_theta_min 2.54
_cell_volume 986.57(9)
_computing_cell_refinement 'SAINT 8.27B (Bruker-AXS, 2011)'
_computing_data_collection 'APEX2 v2013.2.0 (Bruker-AXS, 2013)'
_computing_data_reduction 'SAINT 8.27B (Bruker-AXS, 2011)'
_computing_molecular_graphics 'Bruker SHELXTL'
_computing_publication_material 'Bruker SHELXTL'
_computing_structure_refinement 'SHELXL-2013 (Sheldrick, 2013)'
_computing_structure_solution 'SHELXS-97 (Sheldrick, 2008)'
_diffrn_ambient_temperature 100(2)
_diffrn_detector_area_resol_mean 8.33
_diffrn_measured_fraction_theta_full 0.999
_diffrn_measured_fraction_theta_max 0.998
_diffrn_measurement_device_type 'Bruker APEX-II CCD'
_diffrn_measurement_method '\f and \w scans'
_diffrn_radiation_type MoK\a
_diffrn_radiation_wavelength 0.71073
_diffrn_reflns_av_R_equivalents 0.0318
_diffrn_reflns_av_unetI/netI 0.0116
_diffrn_reflns_Laue_measured_fraction_full 0.999
_diffrn_reflns_Laue_measured_fraction_max 0.998
_diffrn_reflns_limit_h_max 8
_diffrn_reflns_limit_h_min -8
_diffrn_reflns_limit_k_max 12
_diffrn_reflns_limit_k_min -12
_diffrn_reflns_limit_l_max 27
_diffrn_reflns_limit_l_min -27
_diffrn_reflns_number 45362
_diffrn_reflns_point_group_measured_fraction_full 0.999
_diffrn_reflns_point_group_measured_fraction_max 0.998
_diffrn_reflns_theta_full 25.242
_diffrn_reflns_theta_max 30.554
_diffrn_reflns_theta_min 2.535
_diffrn_source 'fine-focus sealed tube'
_exptl_absorpt_coefficient_mu 0.316
_exptl_absorpt_correction_T_max 0.7461
_exptl_absorpt_correction_T_min 0.6846
_exptl_absorpt_correction_type multi-scan
_exptl_absorpt_process_details 'SADABS (Sheldrick, 2009)'
_exptl_crystal_colour colourless
_exptl_crystal_density_diffrn 1.463
_exptl_crystal_density_method 'not measured'
_exptl_crystal_description Block
_exptl_crystal_F_000 456
_exptl_crystal_size_max 0.500
_exptl_crystal_size_mid 0.400
_exptl_crystal_size_min 0.200
_refine_diff_density_max 0.471
_refine_diff_density_min -0.382
_refine_diff_density_rms 0.061
_refine_ls_extinction_method none
_refine_ls_goodness_of_fit_ref 1.049
_refine_ls_hydrogen_treatment mixed
_refine_ls_matrix_type full
_refine_ls_number_parameters 131
_refine_ls_number_reflns 3019
_refine_ls_number_restraints 1
_refine_ls_restrained_S_all 1.051
_refine_ls_R_factor_all 0.0292
_refine_ls_R_factor_gt 0.0283
_refine_ls_shift/su_max 0.000
_refine_ls_shift/su_mean 0.000
_refine_ls_structure_factor_coef Fsqd
_refine_ls_weighting_details 'w=1/[\s^2^(Fo^2^)+(0.0424P)^2^+0.5562P] where P=(Fo^2^+2Fc^2^)/3'
_refine_ls_weighting_scheme calc
_refine_ls_wR_factor_gt 0.0808
_refine_ls_wR_factor_ref 0.0817
_reflns_Friedel_coverage 0.000
_reflns_number_gt 2895
_reflns_number_total 3019
_reflns_threshold_expression 'I > 2\s(I)'
_cod_data_source_file jo0c00062_si_002.cif
_cod_data_source_block A13007
_cod_depositor_comments 'Adding full bibliography for 4038047.cif.'
_cod_original_sg_symbol_H-M 'P 21/n'
_cod_database_code 4038047
_shelx_space_group_comment
; 
The symmetry employed for this shelxl refinement is uniquely defined 
by the following loop, which should always be used as a source of 
symmetry information in preference to the above space-group names. 
They are only intended as comments. 
;
_shelx_estimated_absorpt_t_min 0.858
_shelx_estimated_absorpt_t_max 0.940
_shelxl_version_number 2013-3

loop_
_space_group_symop_operation_xyz
'x, y, z'
'-x+1/2, y+1/2, -z+1/2'
'-x, -y, -z'
'x-1/2, -y-1/2, z-1/2'

loop_
_atom_site_label
_atom_site_type_symbol
_atom_site_fract_x
_atom_site_fract_y
_atom_site_fract_z
_atom_site_U_iso_or_equiv
_atom_site_adp_type
_atom_site_occupancy
_atom_site_site_symmetry_order
_atom_site_calc_flag
_atom_site_refinement_flags_posn
_atom_site_refinement_flags_adp
_atom_site_refinement_flags_occupancy
_atom_site_disorder_assembly
_atom_site_disorder_group
S1 S 1.17732(4) 0.44509(2) 0.21228(2) 0.01019(7) Uani 1 1 d . . . . .
O1 O 1.42370(12) 0.43173(8) 0.21117(4) 0.01552(15) Uani 1 1 d . . . . .
O2 O 1.04133(12) 0.30878(8) 0.21397(4) 0.01380(14) Uani 1 1 d . . . . .
C1 C 1.07945(16) 0.54958(10) 0.13852(5) 0.01160(17) Uani 1 1 d . . . . .
C2 C 0.86259(16) 0.52224(11) 0.10681(5) 0.01430(17) Uani 1 1 d . . . . .
H2 H 0.7660 0.4462 0.1243 0.017 Uiso 1 1 calc R U . . .
C3 C 0.79031(18) 0.60825(12) 0.04912(5) 0.01659(19) Uani 1 1 d . . . . .
H3 H 0.6422 0.5909 0.0275 0.020 Uiso 1 1 calc R U . . .
C4 C 0.93109(19) 0.71969(12) 0.02230(5) 0.01673(19) Uani 1 1 d . . . . .
C5 C 1.14690(19) 0.74524(12) 0.05529(6) 0.0183(2) Uani 1 1 d . . . . .
H5 H 1.2440 0.8210 0.0377 0.022 Uiso 1 1 calc R U . . .
C6 C 1.22192(17) 0.66185(11) 0.11336(5) 0.01561(18) Uani 1 1 d . . . . .
H6 H 1.3684 0.6809 0.1357 0.019 Uiso 1 1 calc R U . . .
C7 C 0.8498(2) 0.81037(14) -0.04051(6) 0.0249(2) Uani 1 1 d . . . . .
H7A H 0.7849 0.9062 -0.0252 0.037 Uiso 1 1 calc R U . . .
H7B H 0.7317 0.7534 -0.0676 0.037 Uiso 1 1 calc R U . . .
H7C H 0.9797 0.8306 -0.0697 0.037 Uiso 1 1 calc R U . . .
N1 N 1.12500(14) 0.54195(9) 0.28138(4) 0.01188(15) Uani 1 1 d D . . . .
H1N H 1.214(2) 0.6170(15) 0.2859(7) 0.014 Uiso 1 1 d D U . . .
C8 C 0.88210(16) 0.57719(11) 0.29436(5) 0.01332(17) Uani 1 1 d . . . . .
H8A H 0.7909 0.5775 0.2493 0.016 Uiso 1 1 calc R U . . .
H8B H 0.8734 0.6796 0.3148 0.016 Uiso 1 1 calc R U . . .
C9 C 0.77907(18) 0.46529(12) 0.34291(5) 0.01681(19) Uani 1 1 d . . . . .
H9A H 0.6124 0.4849 0.3455 0.020 Uiso 1 1 calc R U . . .
H9B H 0.7989 0.3615 0.3249 0.020 Uiso 1 1 calc R U . . .
F1 F 0.88752(13) 0.47826(10) 0.40949(4) 0.02999(18) Uani 1 1 d . . . . .

loop_
_atom_site_aniso_label
_atom_site_aniso_U_11
_atom_site_aniso_U_22
_atom_site_aniso_U_33
_atom_site_aniso_U_23
_atom_site_aniso_U_13
_atom_site_aniso_U_12
S1 0.00855(11) 0.00850(11) 0.01351(12) 0.00015(7) 0.00047(8) 0.00042(7)
O1 0.0090(3) 0.0171(3) 0.0205(3) 0.0003(3) 0.0008(3) 0.0024(2)
O2 0.0144(3) 0.0086(3) 0.0184(3) 0.0004(2) 0.0005(2) -0.0017(2)
C1 0.0114(4) 0.0104(4) 0.0131(4) 0.0003(3) 0.0013(3) 0.0006(3)
C2 0.0122(4) 0.0152(4) 0.0154(4) 0.0000(3) 0.0003(3) -0.0006(3)
C3 0.0155(4) 0.0192(5) 0.0148(4) -0.0008(3) -0.0013(3) 0.0027(4)
C4 0.0222(5) 0.0152(4) 0.0131(4) 0.0006(3) 0.0035(3) 0.0067(4)
C5 0.0209(5) 0.0142(4) 0.0201(5) 0.0040(3) 0.0052(4) 0.0002(4)
C6 0.0140(4) 0.0136(4) 0.0193(4) 0.0019(3) 0.0017(3) -0.0021(3)
C7 0.0370(6) 0.0224(5) 0.0154(5) 0.0047(4) 0.0017(4) 0.0100(5)
N1 0.0106(3) 0.0107(3) 0.0143(4) -0.0018(3) 0.0008(3) -0.0007(3)
C8 0.0115(4) 0.0131(4) 0.0156(4) 0.0000(3) 0.0023(3) 0.0021(3)
C9 0.0145(4) 0.0209(5) 0.0150(4) 0.0013(3) 0.0006(3) -0.0031(3)
F1 0.0258(4) 0.0484(5) 0.0154(3) 0.0072(3) -0.0030(3) -0.0102(3)

loop_
_atom_type_symbol
_atom_type_description
_atom_type_scat_dispersion_real
_atom_type_scat_dispersion_imag
_atom_type_scat_source
C C 0.0033 0.0016 'International Tables Vol C Tables 4.2.6.8 and 6.1.1.4'
H H 0.0000 0.0000 'International Tables Vol C Tables 4.2.6.8 and 6.1.1.4'
N N 0.0061 0.0033 'International Tables Vol C Tables 4.2.6.8 and 6.1.1.4'
O O 0.0106 0.0060 'International Tables Vol C Tables 4.2.6.8 and 6.1.1.4'
F F 0.0171 0.0103 'International Tables Vol C Tables 4.2.6.8 and 6.1.1.4'
S S 0.1246 0.1234 'International Tables Vol C Tables 4.2.6.8 and 6.1.1.4'

loop_
_geom_angle_atom_site_label_1
_geom_angle_atom_site_label_2
_geom_angle_atom_site_label_3
_geom_angle
_geom_angle_site_symmetry_1
_geom_angle_site_symmetry_3
_geom_angle_publ_flag
O1 S1 O2 118.63(4) . . ?
O1 S1 N1 106.55(5) . . ?
O2 S1 N1 107.31(4) . . ?
O1 S1 C1 108.25(4) . . ?
O2 S1 C1 107.57(4) . . ?
N1 S1 C1 108.16(4) . . ?
C2 C1 C6 120.94(9) . . ?
C2 C1 S1 120.50(7) . . ?
C6 C1 S1 118.55(7) . . ?
C3 C2 C1 118.82(9) . . ?
C3 C2 H2 120.6 . . ?
C1 C2 H2 120.6 . . ?
C2 C3 C4 121.32(9) . . ?
C2 C3 H3 119.3 . . ?
C4 C3 H3 119.3 . . ?
C5 C4 C3 118.65(9) . . ?
C5 C4 C7 121.03(10) . . ?
C3 C4 C7 120.32(10) . . ?
C6 C5 C4 121.08(9) . . ?
C6 C5 H5 119.5 . . ?
C4 C5 H5 119.5 . . ?
C5 C6 C1 119.18(9) . . ?
C5 C6 H6 120.4 . . ?
C1 C6 H6 120.4 . . ?
C4 C7 H7A 109.5 . . ?
C4 C7 H7B 109.5 . . ?
H7A C7 H7B 109.5 . . ?
C4 C7 H7C 109.5 . . ?
H7A C7 H7C 109.5 . . ?
H7B C7 H7C 109.5 . . ?
C8 N1 S1 118.03(7) . . ?
C8 N1 H1N 113.9(10) . . ?
S1 N1 H1N 111.1(10) . . ?
N1 C8 C9 112.31(8) . . ?
N1 C8 H8A 109.1 . . ?
C9 C8 H8A 109.1 . . ?
N1 C8 H8B 109.1 . . ?
C9 C8 H8B 109.1 . . ?
H8A C8 H8B 107.9 . . ?
F1 C9 C8 109.52(8) . . ?
F1 C9 H9A 109.8 . . ?
C8 C9 H9A 109.8 . . ?
F1 C9 H9B 109.8 . . ?
C8 C9 H9B 109.8 . . ?
H9A C9 H9B 108.2 . . ?

loop_
_geom_bond_atom_site_label_1
_geom_bond_atom_site_label_2
_geom_bond_distance
_geom_bond_site_symmetry_2
_geom_bond_publ_flag
S1 O1 1.4410(7) . ?
S1 O2 1.4446(7) . ?
S1 N1 1.6195(9) . ?
S1 C1 1.7594(10) . ?
C1 C2 1.3942(13) . ?
C1 C6 1.3963(13) . ?
C2 C3 1.3897(14) . ?
C2 H2 0.9500 . ?
C3 C4 1.3974(15) . ?
C3 H3 0.9500 . ?
C4 C5 1.3960(15) . ?
C4 C7 1.5030(15) . ?
C5 C6 1.3870(14) . ?
C5 H5 0.9500 . ?
C6 H6 0.9500 . ?
C7 H7A 0.9800 . ?
C7 H7B 0.9800 . ?
C7 H7C 0.9800 . ?
N1 C8 1.4820(12) . ?
N1 H1N 0.846(12) . ?
C8 C9 1.5046(14) . ?
C8 H8A 0.9900 . ?
C8 H8B 0.9900 . ?
C9 F1 1.3990(12) . ?
C9 H9A 0.9900 . ?
C9 H9B 0.9900 . ?

loop_
_geom_hbond_atom_site_label_D
_geom_hbond_atom_site_label_H
_geom_hbond_atom_site_label_A
_geom_hbond_distance_DH
_geom_hbond_distance_HA
_geom_hbond_distance_DA
_geom_hbond_angle_DHA
_geom_hbond_site_symmetry_A
N1 H1N S1 0.846(12) 2.972(13) 3.7499(9) 153.9(12) 2_755
N1 H1N O2 0.846(12) 2.215(12) 3.0571(11) 173.8(13) 2_755
C8 H8A O1 0.99 2.57 3.2999(13) 130.3 1_455
C8 H8B O1 0.99 2.59 3.3396(13) 132.9 2_755
C9 H9B O2 0.99 2.65 3.2779(13) 121.2 .
